data_7060300
loop_
_publ_author_name
'Ghosh, Mrinmoy'
'Sepay, Nayim'
'Rizzoli, Corrado'
'Ghosh, Chandan Kumar'
'Banerjee, Abhijit'
'Saha, Sandip'

_publ_section_title
;
 Mononuclear copper(ii) Schiff base complex: synthesis, structure,
 electrical analysis and protein binding study
;
_journal_issue 6
_journal_name_full 'New Journal of Chemistry'
_journal_page_first 2995
_journal_page_last 3006
_journal_paper_doi 10.1039/D0NJ04610H
_journal_volume 45
_journal_year 2021
_chemical_formula_moiety 'C12 H18 Cu N6 O'
_chemical_formula_sum 'C12 H18 Cu N6 O'
_chemical_formula_weight 325.86
_space_group_crystal_system monoclinic
_space_group_IT_number 14
_space_group_name_Hall '-P 2yn'
_space_group_name_H-M_alt 'P 1 21/n 1'
_atom_sites_solution_hydrogens mixed
_audit_creation_method SHELXL-2018/3
_audit_update_record
;
2020-11-28 deposited with the CCDC.	2021-01-13 downloaded from the CCDC.
;
_cell_angle_alpha 90
_cell_angle_beta 102.329(5)
_cell_angle_gamma 90
_cell_formula_units_Z 4
_cell_length_a 9.971(3)
_cell_length_b 6.885(2)
_cell_length_c 21.068(6)
_cell_measurement_reflns_used 442
_cell_measurement_temperature 295(2)
_cell_measurement_theta_max 19.78
_cell_measurement_theta_min 6.30
_cell_volume 1413.0(7)
_computing_cell_refinement 'SAINT-Plus (Bruker, 1998)'
_computing_data_collection 'SMART (Bruker, 1998)'
_computing_data_reduction SAINT-Plus
_computing_molecular_graphics 'ORTEP-3 (Farrugia, 2012) and SCHAKAL (Keller, 1999)'
_computing_publication_material 'SHELXL-2018/3 (Sheldrick, 2015)'
_computing_structure_refinement 'SHELXL-2018/3 (Sheldrick, 2015)'
_computing_structure_solution 'SIR97 (Altomare et al., 1999)'
_diffrn_ambient_temperature 295(2)
_diffrn_measured_fraction_theta_full 1.000
_diffrn_measured_fraction_theta_max 1.000
_diffrn_measurement_device_type 'Bruker SMART 1000 CCD'
_diffrn_measurement_method '\w scans'
_diffrn_radiation_type MoK\a
_diffrn_radiation_wavelength 0.71073
_diffrn_reflns_av_R_equivalents 0.0812
_diffrn_reflns_av_unetI/netI 0.0633
_diffrn_reflns_Laue_measured_fraction_full 1.000
_diffrn_reflns_Laue_measured_fraction_max 1.000
_diffrn_reflns_limit_h_max 11
_diffrn_reflns_limit_h_min -11
_diffrn_reflns_limit_k_max 8
_diffrn_reflns_limit_k_min -8
_diffrn_reflns_limit_l_max 25
_diffrn_reflns_limit_l_min -25
_diffrn_reflns_number 13601
_diffrn_reflns_point_group_measured_fraction_full 1.000
_diffrn_reflns_point_group_measured_fraction_max 1.000
_diffrn_reflns_theta_full 25.242
_diffrn_reflns_theta_max 25.248
_diffrn_reflns_theta_min 1.979
_exptl_absorpt_coefficient_mu 1.551
_exptl_absorpt_correction_T_max 0.902
_exptl_absorpt_correction_T_min 0.848
_exptl_absorpt_correction_type multi-scan
_exptl_absorpt_process_details '(SADABS; Bruker, 1998)'
_exptl_crystal_colour black
_exptl_crystal_density_diffrn 1.532
_exptl_crystal_description block
_exptl_crystal_F_000 676
_exptl_crystal_size_max 0.100
_exptl_crystal_size_mid 0.080
_exptl_crystal_size_min 0.070
_refine_diff_density_max 0.879
_refine_diff_density_min -0.847
_refine_diff_density_rms 0.103
_refine_ls_extinction_method none
_refine_ls_goodness_of_fit_ref 1.012
_refine_ls_hydrogen_treatment mixed
_refine_ls_matrix_type full
_refine_ls_number_parameters 190
_refine_ls_number_reflns 2560
_refine_ls_number_restraints 18
_refine_ls_restrained_S_all 1.018
_refine_ls_R_factor_all 0.1180
_refine_ls_R_factor_gt 0.0676
_refine_ls_shift/su_max 0.000
_refine_ls_shift/su_mean 0.000
_refine_ls_structure_factor_coef Fsqd
_refine_ls_weighting_details 'w=1/[\s^2^(Fo^2^)+(0.0834P)^2^] where P=(Fo^2^+2Fc^2^)/3'
_refine_ls_weighting_scheme calc
_refine_ls_wR_factor_gt 0.1464
_refine_ls_wR_factor_ref 0.1648
_reflns_Friedel_coverage 0.000
_reflns_number_gt 1452
_reflns_number_total 2560
_reflns_threshold_expression 'I > 2\s(I)'
_cod_data_source_file d0nj04610h2.cif
_cod_data_source_block sp1
_cod_depositor_comments 'Adding full bibliography for 7060300.cif.'
_cod_original_sg_symbol_H-M 'P 21/n'
_cod_database_code 7060300
_shelx_shelxl_version_number 2018/3
_shelx_space_group_comment
;
The symmetry employed for this shelxl refinement is uniquely defined
by the following loop, which should always be used as a source of
symmetry information in preference to the above space-group names.
They are only intended as comments.
;
_shelx_estimated_absorpt_t_min 0.860
_shelx_estimated_absorpt_t_max 0.899

loop_
_space_group_symop_operation_xyz
'x, y, z'
'-x+1/2, y+1/2, -z+1/2'
'-x, -y, -z'
'x-1/2, -y-1/2, z-1/2'

loop_
_atom_site_label
_atom_site_type_symbol
_atom_site_fract_x
_atom_site_fract_y
_atom_site_fract_z
_atom_site_U_iso_or_equiv
_atom_site_adp_type
_atom_site_occupancy
_atom_site_site_symmetry_order
_atom_site_calc_flag
_atom_site_refinement_flags_posn
_atom_site_refinement_flags_adp
_atom_site_refinement_flags_occupancy
_atom_site_disorder_assembly
_atom_site_disorder_group
Cu1 Cu 0.32115(7) 0.26150(11) 0.43247(4) 0.0478(3) Uani 1 1 d . . . . .
O1 O 0.3436(4) 0.3099(6) 0.5236(2) 0.0550(12) Uani 1 1 d . . . . .
N1 N 0.5215(5) 0.2944(8) 0.4432(3) 0.0454(13) Uani 1 1 d . . . . .
H1AN H 0.535(6) 0.417(9) 0.444(3) 0.055 Uiso 1 1 d . U . . .
H1BN H 0.557(6) 0.245(8) 0.483(3) 0.055 Uiso 1 1 d . U . . .
N2 N 0.2861(6) 0.2627(8) 0.3341(3) 0.0570(14) Uani 1 1 d . . . . .
H2N H 0.283(7) 0.385(10) 0.330(3) 0.068 Uiso 1 1 d . U . . .
N3 N 0.1215(5) 0.2710(8) 0.4192(3) 0.0600(14) Uani 1 1 d . . . . .
N4 N 0.3265(6) -0.0837(8) 0.4374(3) 0.0562(14) Uani 1 1 d . . . . .
N5 N 0.3185(5) -0.2033(7) 0.3972(3) 0.0488(13) Uani 1 1 d . . . . .
N6 N 0.3127(8) -0.3138(9) 0.3569(3) 0.086(2) Uani 1 1 d . . . . .
C1 C 0.5896(7) 0.1994(10) 0.3975(3) 0.064(2) Uani 1 1 d . . . . .
H1A H 0.586408 0.060031 0.403758 0.077 Uiso 1 1 calc R U . . .
H1B H 0.685316 0.238183 0.406755 0.077 Uiso 1 1 calc R U . . .
C2 C 0.5270(8) 0.2457(11) 0.3278(3) 0.0686(19) Uani 1 1 d . . . . .
H2A H 0.525524 0.385657 0.322563 0.082 Uiso 1 1 calc R U . . .
H2B H 0.585970 0.193132 0.300897 0.082 Uiso 1 1 calc R U . . .
C3 C 0.3851(8) 0.1704(11) 0.3032(3) 0.066(2) Uani 1 1 d . . . . .
H3A H 0.359055 0.191713 0.256692 0.079 Uiso 1 1 calc R U . . .
H3B H 0.384055 0.031473 0.310834 0.079 Uiso 1 1 calc R U . . .
C4 C 0.1448(7) 0.1907(9) 0.3107(3) 0.063(2) Uani 1 1 d . . . . .
H4A H 0.142616 0.050641 0.315540 0.076 Uiso 1 1 calc R U . . .
H4B H 0.113194 0.221971 0.265111 0.076 Uiso 1 1 calc R U . . .
C5 C 0.0536(7) 0.2840(11) 0.3496(4) 0.082(3) Uani 1 1 d . . . . .
H5A H 0.037992 0.418936 0.336949 0.098 Uiso 1 1 calc R U . . .
H5B H -0.034356 0.218119 0.341934 0.098 Uiso 1 1 calc R U . . .
C6 C 0.0561(7) 0.2601(10) 0.4635(5) 0.071(2) Uani 1 1 d . . . . .
H6 H -0.039030 0.253882 0.450462 0.085 Uiso 1 1 calc R U . . .
C7 C 0.1110(6) 0.2560(10) 0.5315(4) 0.0610(18) Uani 1 1 d . . . . .
C8 C 0.0221(9) 0.2271(11) 0.5733(5) 0.087(3) Uani 1 1 d . U . . .
H8 H -0.071043 0.210734 0.555853 0.105 Uiso 1 1 calc R U . . .
C9 C 0.0670(10) 0.2222(12) 0.6382(6) 0.100(3) Uani 1 1 d . U . . .
H9 H 0.005149 0.201047 0.664847 0.120 Uiso 1 1 calc R U . . .
C10 C 0.2027(9) 0.2482(11) 0.6649(4) 0.083(2) Uani 1 1 d . U . . .
H10 H 0.232727 0.246609 0.709856 0.100 Uiso 1 1 calc R U . . .
C11 C 0.2958(8) 0.2766(9) 0.6262(4) 0.0646(19) Uani 1 1 d . . . . .
H11 H 0.388417 0.291915 0.644939 0.078 Uiso 1 1 calc R U . . .
C12 C 0.2513(7) 0.2826(8) 0.5587(3) 0.0533(17) Uani 1 1 d . . . . .

loop_
_atom_site_aniso_label
_atom_site_aniso_U_11
_atom_site_aniso_U_22
_atom_site_aniso_U_33
_atom_site_aniso_U_23
_atom_site_aniso_U_13
_atom_site_aniso_U_12
Cu1 0.0332(4) 0.0539(5) 0.0567(5) -0.0091(4) 0.0104(3) -0.0022(4)
O1 0.030(2) 0.074(3) 0.066(3) -0.015(2) 0.021(2) -0.013(2)
N1 0.040(3) 0.048(3) 0.050(3) -0.002(3) 0.013(2) -0.006(2)
N2 0.060(3) 0.040(3) 0.065(3) 0.001(3) 0.000(3) -0.010(3)
N3 0.034(3) 0.053(3) 0.090(4) -0.006(3) 0.006(3) 0.000(3)
N4 0.054(4) 0.045(3) 0.070(4) -0.002(3) 0.014(3) 0.002(3)
N5 0.040(3) 0.044(4) 0.059(3) 0.002(3) 0.004(3) -0.006(2)
N6 0.100(6) 0.065(4) 0.090(5) -0.024(4) 0.015(4) -0.008(4)
C1 0.048(4) 0.081(5) 0.068(4) -0.009(4) 0.024(4) 0.009(3)
C2 0.075(5) 0.079(5) 0.058(4) -0.013(4) 0.028(4) -0.009(5)
C3 0.078(5) 0.065(5) 0.059(4) -0.002(4) 0.021(4) -0.006(4)
C4 0.060(5) 0.050(4) 0.070(5) 0.001(3) -0.007(4) -0.008(3)
C5 0.049(4) 0.074(5) 0.105(6) 0.004(4) -0.022(4) 0.006(4)
C6 0.030(3) 0.058(4) 0.123(7) -0.027(5) 0.014(4) -0.007(4)
C7 0.040(3) 0.050(4) 0.101(6) -0.018(4) 0.035(4) -0.010(4)
C8 0.063(5) 0.072(5) 0.145(8) -0.021(6) 0.061(5) -0.011(4)
C9 0.097(7) 0.083(6) 0.151(9) -0.010(6) 0.099(7) -0.021(5)
C10 0.109(7) 0.071(5) 0.090(5) -0.014(4) 0.070(5) -0.012(5)
C11 0.069(5) 0.061(5) 0.074(5) -0.015(4) 0.040(4) -0.013(4)
C12 0.048(4) 0.042(4) 0.079(5) -0.011(3) 0.035(4) -0.008(3)

loop_
_atom_type_symbol
_atom_type_description
_atom_type_scat_dispersion_real
_atom_type_scat_dispersion_imag
_atom_type_scat_source
C C 0.0033 0.0016 'International Tables Vol C Tables 4.2.6.8 and 6.1.1.4'
H H 0.0000 0.0000 'International Tables Vol C Tables 4.2.6.8 and 6.1.1.4'
Cu Cu 0.3201 1.2651 'International Tables Vol C Tables 4.2.6.8 and 6.1.1.4'
N N 0.0061 0.0033 'International Tables Vol C Tables 4.2.6.8 and 6.1.1.4'
O O 0.0106 0.0060 'International Tables Vol C Tables 4.2.6.8 and 6.1.1.4'

loop_
_geom_angle_atom_site_label_1
_geom_angle_atom_site_label_2
_geom_angle_atom_site_label_3
_geom_angle
_geom_angle_site_symmetry_1
_geom_angle_site_symmetry_3
_geom_angle_publ_flag
O1 Cu1 N3 92.0(2) . . ?
O1 Cu1 N1 88.09(19) . . ?
N3 Cu1 N1 171.3(2) . . ?
O1 Cu1 N2 169.3(2) . . ?
N3 Cu1 N2 84.6(2) . . ?
N1 Cu1 N2 93.8(2) . . ?
O1 Cu1 N4 97.64(19) . . ?
N3 Cu1 N4 93.0(2) . . ?
N1 Cu1 N4 95.6(2) . . ?
N2 Cu1 N4 92.7(2) . . ?
C12 O1 Cu1 126.5(4) . . ?
C1 N1 Cu1 118.6(4) . . ?
C1 N1 H1AN 112(4) . . ?
Cu1 N1 H1AN 106(4) . . ?
C1 N1 H1BN 108(4) . . ?
Cu1 N1 H1BN 104(4) . . ?
H1AN N1 H1BN 108(5) . . ?
C3 N2 C4 113.5(6) . . ?
C3 N2 Cu1 118.3(4) . . ?
C4 N2 Cu1 106.4(4) . . ?
C3 N2 H2N 114(5) . . ?
C4 N2 H2N 106(5) . . ?
Cu1 N2 H2N 96(5) . . ?
C6 N3 C5 122.8(6) . . ?
C6 N3 Cu1 124.8(5) . . ?
C5 N3 Cu1 112.3(5) . . ?
N5 N4 Cu1 132.3(4) . . ?
N6 N5 N4 177.3(7) . . ?
N1 C1 C2 113.5(6) . . ?
N1 C1 H1A 108.9 . . ?
C2 C1 H1A 108.9 . . ?
N1 C1 H1B 108.9 . . ?
C2 C1 H1B 108.9 . . ?
H1A C1 H1B 107.7 . . ?
C3 C2 C1 115.6(6) . . ?
C3 C2 H2A 108.4 . . ?
C1 C2 H2A 108.4 . . ?
C3 C2 H2B 108.4 . . ?
C1 C2 H2B 108.4 . . ?
H2A C2 H2B 107.5 . . ?
N2 C3 C2 112.3(6) . . ?
N2 C3 H3A 109.1 . . ?
C2 C3 H3A 109.1 . . ?
N2 C3 H3B 109.1 . . ?
C2 C3 H3B 109.1 . . ?
H3A C3 H3B 107.9 . . ?
N2 C4 C5 108.8(5) . . ?
N2 C4 H4A 109.9 . . ?
C5 C4 H4A 109.9 . . ?
N2 C4 H4B 109.9 . . ?
C5 C4 H4B 109.9 . . ?
H4A C4 H4B 108.3 . . ?
N3 C5 C4 108.3(5) . . ?
N3 C5 H5A 110.0 . . ?
C4 C5 H5A 110.0 . . ?
N3 C5 H5B 110.0 . . ?
C4 C5 H5B 110.0 . . ?
H5A C5 H5B 108.4 . . ?
N3 C6 C7 127.1(6) . . ?
N3 C6 H6 116.4 . . ?
C7 C6 H6 116.4 . . ?
C8 C7 C12 118.3(8) . . ?
C8 C7 C6 118.7(7) . . ?
C12 C7 C6 123.0(6) . . ?
C9 C8 C7 121.9(8) . . ?
C9 C8 H8 119.0 . . ?
C7 C8 H8 119.0 . . ?
C8 C9 C10 120.2(8) . . ?
C8 C9 H9 119.9 . . ?
C10 C9 H9 119.9 . . ?
C9 C10 C11 120.7(8) . . ?
C9 C10 H10 119.7 . . ?
C11 C10 H10 119.7 . . ?
C10 C11 C12 120.1(8) . . ?
C10 C11 H11 120.0 . . ?
C12 C11 H11 120.0 . . ?
O1 C12 C11 118.0(6) . . ?
O1 C12 C7 123.0(6) . . ?
C11 C12 C7 118.9(6) . . ?

loop_
_geom_bond_atom_site_label_1
_geom_bond_atom_site_label_2
_geom_bond_distance
_geom_bond_site_symmetry_2
_geom_bond_publ_flag
Cu1 O1 1.914(4) . ?
Cu1 N3 1.952(5) . ?
Cu1 N1 1.975(5) . ?
Cu1 N2 2.028(6) . ?
Cu1 N4 2.379(5) . ?
O1 C12 1.312(7) . ?
N1 C1 1.447(8) . ?
N1 H1AN 0.86(6) . ?
N1 H1BN 0.91(6) . ?
N2 C3 1.440(9) . ?
N2 C4 1.475(8) . ?
N2 H2N 0.84(6) . ?
N3 C6 1.249(9) . ?
N3 C5 1.481(9) . ?
N4 N5 1.171(7) . ?
N5 N6 1.133(7) . ?
C1 C2 1.502(9) . ?
C1 H1A 0.9700 . ?
C1 H1B 0.9700 . ?
C2 C3 1.492(10) . ?
C2 H2A 0.9700 . ?
C2 H2B 0.9700 . ?
C3 H3A 0.9700 . ?
C3 H3B 0.9700 . ?
C4 C5 1.493(10) . ?
C4 H4A 0.9700 . ?
C4 H4B 0.9700 . ?
C5 H5A 0.9700 . ?
C5 H5B 0.9700 . ?
C6 C7 1.421(11) . ?
C6 H6 0.9300 . ?
C7 C8 1.390(10) . ?
C7 C12 1.406(9) . ?
C8 C9 1.345(13) . ?
C8 H8 0.9300 . ?
C9 C10 1.362(12) . ?
C9 H9 0.9300 . ?
C10 C11 1.374(9) . ?
C10 H10 0.9300 . ?
C11 C12 1.396(9) . ?
C11 H11 0.9300 . ?

loop_
_geom_hbond_atom_site_label_D
_geom_hbond_atom_site_label_H
_geom_hbond_atom_site_label_A
_geom_hbond_distance_DH
_geom_hbond_distance_HA
_geom_hbond_distance_DA
_geom_hbond_angle_DHA
_geom_hbond_site_symmetry_A
N1 H1AN O1 0.85(6) 2.26(6) 3.053(7) 154(6) 3_666
N1 H1BN N4 0.90(6) 2.14(6) 3.017(8) 164(5) 3_656
N2 H2N N6 0.85(7) 2.15(7) 2.958(8) 158(6) 1_565
C3 H3A N6 0.97 2.63 3.527(9) 154 2_555
